data_7011011
loop_
_publ_author_name
'George J. P. Britovsek'
'Vernon C. Gibson'
'Stefan K. Spitzmesser'
'Kilian P. Tellmann'
'Andrew J. P. White'
'David J. Williams'

_publ_section_title
;
 Cationic 2,6-bis(imino)pyridine iron and cobalt complexes: synthesis,
 structures, ethylene polymerisation and ethylene/polar monomer
 co-polymerisation studies
;
_journal_issue 6
_journal_name_full 'J. Chem. Soc., Dalton Trans.'
_journal_page_first 1159
_journal_page_last 1171
_journal_paper_doi 10.1039/b106614p
_journal_year 2002
_chemical_formula_sum 'C38 H44 F12 Fe N3 O2 Sb'
_chemical_formula_weight 980.36
_chemical_name_systematic
; 
? 
;
_space_group_IT_number 2
_symmetry_cell_setting triclinic
_symmetry_space_group_name_Hall '-P 1'
_symmetry_space_group_name_H-M 'P -1'
_atom_sites_solution_hydrogens geom
_atom_sites_solution_primary direct
_atom_sites_solution_secondary difmap
_audit_creation_method SHELXL
_cell_angle_alpha 87.526(7)
_cell_angle_beta 78.494(10)
_cell_angle_gamma 83.307(11)
_cell_formula_units_Z 2
_cell_length_a 9.214(2)
_cell_length_b 12.567(2)
_cell_length_c 19.096(2)
_cell_measurement_reflns_used 24
_cell_measurement_temperature 293(2)
_cell_measurement_theta_max 12.47
_cell_measurement_theta_min 4.62
_cell_volume 2151.5(6)
_computing_cell_refinement 'Siemens XSCANS'
_computing_data_collection 'Siemens XSCANS'
_computing_data_reduction 'Siemens SHELXTL'
_computing_molecular_graphics 'Siemens SHELXTL'
_computing_publication_material 'Siemens SHELXTL'
_computing_structure_refinement 'SHELXL-93 (Sheldrick, 1993)'
_computing_structure_solution 'SHELXS-86 (Sheldrick, 1990)'
_diffrn_ambient_temperature 293(2)
_diffrn_measurement_device 'Siemens P4'
_diffrn_measurement_method '\w scans'
_diffrn_radiation_monochromator graphite
_diffrn_radiation_source 'fine-focus sealed tube'
_diffrn_radiation_type MoK\a
_diffrn_radiation_wavelength 0.71073
_diffrn_reflns_av_R_equivalents 0.0644
_diffrn_reflns_av_sigmaI/netI 0.1217
_diffrn_reflns_limit_h_max 10
_diffrn_reflns_limit_h_min 0
_diffrn_reflns_limit_k_max 14
_diffrn_reflns_limit_k_min -14
_diffrn_reflns_limit_l_max 22
_diffrn_reflns_limit_l_min -22
_diffrn_reflns_number 8065
_diffrn_reflns_theta_max 25.00
_diffrn_reflns_theta_min 1.94
_diffrn_standards_decay_% 10.34
_diffrn_standards_interval_count 97
_diffrn_standards_number 3
_exptl_absorpt_coefficient_mu 1.052
_exptl_absorpt_correction_type none
_exptl_crystal_colour Orange
_exptl_crystal_density_diffrn 1.513
_exptl_crystal_description plates
_exptl_crystal_F_000 988
_exptl_crystal_size_max 0.57
_exptl_crystal_size_mid 0.37
_exptl_crystal_size_min 0.07
_refine_diff_density_max 1.030
_refine_diff_density_min -0.861
_refine_diff_density_rms 0.107
_refine_ls_extinction_method none
_refine_ls_goodness_of_fit_all 1.017
_refine_ls_goodness_of_fit_obs 1.130
_refine_ls_matrix_type full
_refine_ls_number_parameters 538
_refine_ls_number_reflns 6530
_refine_ls_number_restraints 192
_refine_ls_restrained_S_all 1.048
_refine_ls_restrained_S_obs 1.120
_refine_ls_R_factor_all 0.1469
_refine_ls_R_factor_obs 0.0756
_refine_ls_shift/esd_max 0.055
_refine_ls_shift/esd_mean 0.002
_refine_ls_structure_factor_coef Fsqd
_refine_ls_weighting_details 'w=1/[\s^2^(Fo^2^)+(0.0858P)^2^+0.0000P] where P=(Fo^2^+2Fc^2^)/3'
_refine_ls_weighting_scheme calc
_refine_ls_wR_factor_all 0.2048
_refine_ls_wR_factor_obs 0.1631
_reflns_number_observed 4293
_reflns_number_total 7553
_reflns_observed_criterion >2sigma(I)
_cod_data_source_file b106614p.txt
_cod_data_source_block VG9982
_cod_depositor_comments
;
The following automatic conversions were performed:
'_symmetry_cell_setting' value 'Triclinic' changed to 'triclinic'
according to '/home/saulius/struct/CIF-dictionaries/cif_core.dic'
dictionary named 'cif_core.dic' version 2.4.1 from 2010-06-29.

Automatic conversion script
Id: cif_fix_enum 1527 2010-12-29 10:47:43Z saulius 

The following automatic conversions were performed:

'_refine_ls_weighting_scheme' value 'calc
w=1/[\s^2^(Fo^2^)+(0.0858P)^2^+0.0000P] where P=(Fo^2^+2Fc^2^)/3' was
changed to 'calc'. New tag '_refine_ls_weighting_details' was
created. The value of the new tag was set to
'w=1/[\s^2^(Fo^2^)+(0.0858P)^2^+0.0000P] where P=(Fo^2^+2Fc^2^)/3'.

Automatic conversion script
Id: cif_fix_values 3143 2015-03-26 13:38:13Z robertas 
;
_cod_original_sg_symbol_H-M P-1
_cod_original_formula_sum 'C38 H44 N3 O2 F12 Fe Sb'
_cod_database_code 7011011

loop_
_symmetry_equiv_pos_as_xyz
'x, y, z'
'-x, -y, -z'

loop_
_atom_site_aniso_label
_atom_site_aniso_U_11
_atom_site_aniso_U_22
_atom_site_aniso_U_33
_atom_site_aniso_U_23
_atom_site_aniso_U_13
_atom_site_aniso_U_12
Fe 0.0368(7) 0.0359(7) 0.0494(8) 0.0011(6) 0.0000(6) -0.0064(6)
O1 0.097(6) 0.062(5) 0.046(4) 0.007(4) -0.009(4) -0.001(4)
O2 0.035(4) 0.058(4) 0.087(5) 0.001(4) 0.007(4) -0.012(3)
N1 0.034(4) 0.045(4) 0.035(4) -0.004(3) -0.006(3) -0.008(3)
C2 0.025(4) 0.040(5) 0.047(5) 0.010(4) -0.010(4) -0.006(4)
C3 0.044(5) 0.049(5) 0.043(5) 0.013(4) -0.008(4) -0.014(4)
C4 0.030(5) 0.064(7) 0.061(6) -0.010(5) 0.003(4) -0.007(5)
C5 0.037(5) 0.060(6) 0.044(5) -0.008(4) -0.003(4) -0.002(4)
C6 0.039(5) 0.049(5) 0.043(5) 0.001(4) -0.015(4) 0.001(4)
C7 0.033(5) 0.039(5) 0.049(5) 0.003(4) -0.013(4) -0.009(4)
N7 0.039(4) 0.036(4) 0.044(4) 0.002(3) -0.005(3) -0.012(3)
C8 0.058(7) 0.049(6) 0.083(8) 0.003(5) -0.002(6) -0.017(5)
C9 0.034(5) 0.047(5) 0.043(5) -0.012(4) -0.006(4) 0.011(4)
N9 0.045(4) 0.032(4) 0.059(5) 0.004(3) -0.020(4) 0.000(3)
C10 0.056(7) 0.061(7) 0.085(8) -0.021(6) -0.013(6) 0.006(5)
C11 0.044(5) 0.028(4) 0.042(5) 0.005(4) 0.000(4) -0.009(4)
C12 0.034(5) 0.045(5) 0.060(6) -0.011(4) 0.001(4) -0.005(4)
C13 0.053(6) 0.045(6) 0.069(7) -0.009(5) 0.005(5) -0.007(5)
C14 0.056(7) 0.052(6) 0.103(10) -0.013(6) 0.010(7) 0.004(5)
C15 0.100(10) 0.059(7) 0.049(6) -0.012(5) 0.001(6) -0.009(7)
C16 0.072(7) 0.033(5) 0.045(6) 0.000(4) -0.007(5) 0.000(5)
C17 0.053(6) 0.062(6) 0.059(6) -0.016(5) -0.017(5) 0.006(5)
C18 0.067(8) 0.094(10) 0.117(11) -0.025(8) -0.038(8) -0.020(7)
C19 0.110(12) 0.108(11) 0.066(8) 0.009(8) -0.023(8) 0.007(9)
C20 0.098(9) 0.057(6) 0.052(6) -0.003(5) -0.024(6) -0.004(6)
C21 0.090(10) 0.103(11) 0.099(11) 0.003(8) -0.042(8) -0.016(8)
C22 0.180(18) 0.099(11) 0.083(10) 0.003(8) -0.052(11) 0.010(12)
C23 0.036(5) 0.032(4) 0.059(6) 0.002(4) -0.003(4) -0.006(4)
C24 0.055(6) 0.046(6) 0.076(7) 0.003(5) -0.021(5) -0.002(5)
C25 0.070(8) 0.051(6) 0.098(9) 0.027(6) -0.025(7) -0.005(6)
C26 0.078(8) 0.062(7) 0.088(9) 0.013(6) -0.008(7) -0.033(6)
C27 0.054(6) 0.044(6) 0.109(9) 0.012(6) -0.026(6) -0.014(5)
C28 0.041(5) 0.041(5) 0.069(7) 0.002(5) -0.003(5) -0.004(4)
C29 0.064(7) 0.058(7) 0.116(11) 0.032(7) -0.038(7) -0.010(6)
C30 0.114(13) 0.159(17) 0.129(15) 0.018(12) -0.074(11) -0.051(12)
C31 0.044(7) 0.101(11) 0.236(21) 0.061(13) -0.025(10) 0.014(7)
C32 0.057(6) 0.052(6) 0.101(9) 0.020(6) -0.037(6) -0.028(5)
C33 0.054(8) 0.135(14) 0.143(14) 0.010(11) -0.034(9) -0.013(8)
C34 0.127(13) 0.085(9) 0.080(9) -0.003(8) -0.022(9) -0.025(9)
C35 0.145(14) 0.077(9) 0.044(7) 0.010(6) -0.006(8) -0.022(9)
C36 0.084(11) 0.097(11) 0.094(11) 0.012(9) 0.020(9) -0.019(9)
C37 0.053(7) 0.067(7) 0.097(10) -0.005(7) 0.015(7) -0.014(6)
C38 0.295(34) 0.086(13) 0.057(11) 0.002(9) 0.037(16) -0.025(17)
F1 0.295(26) 0.069(7) 0.095(9) 0.038(6) -0.007(11) 0.011(10)
F2 0.233(18) 0.162(13) 0.052(6) 0.010(7) -0.003(9) 0.008(13)
F3 0.251(18) 0.106(9) 0.065(7) 0.023(6) -0.058(9) -0.012(10)
C39 0.060(10) 0.118(15) 0.168(19) 0.016(14) 0.024(11) -0.037(10)
F4 0.046(7) 0.152(14) 0.258(22) -0.011(14) -0.049(10) 0.005(8)
F5 0.076(8) 0.099(10) 0.249(20) -0.001(12) 0.007(11) 0.020(7)
F6 0.069(9) 0.230(19) 0.204(18) 0.022(15) 0.040(10) -0.070(11)
Sb 0.0514(4) 0.0469(4) 0.0532(4) 0.0018(3) -0.0191(3) -0.0046(3)
F11 0.081(4) 0.075(4) 0.063(4) 0.000(3) -0.022(3) 0.008(3)
F12 0.118(6) 0.118(6) 0.110(6) 0.029(5) -0.048(5) -0.070(5)
F13 0.077(4) 0.077(4) 0.084(5) -0.017(4) -0.032(4) 0.025(4)
F14 0.080(5) 0.114(6) 0.120(6) 0.019(5) -0.040(5) -0.054(5)
F15 0.133(7) 0.083(5) 0.107(6) 0.004(4) -0.050(5) 0.038(5)
F16 0.100(5) 0.105(6) 0.061(4) 0.001(4) -0.019(4) -0.004(4)

loop_
_atom_site_label
_atom_site_type_symbol
_atom_site_fract_x
_atom_site_fract_y
_atom_site_fract_z
_atom_site_U_iso_or_equiv
_atom_site_thermal_displace_type
_atom_site_occupancy
_atom_site_calc_flag
_atom_site_refinement_flags
_atom_site_disorder_group
Fe Fe 0.69741(14) 0.25281(10) 0.25636(7) 0.0417(3) Uani 1 d . .
O1 O 0.7095(10) 0.3030(6) 0.1532(4) 0.070(2) Uani 1 d . .
O2 O 0.9219(7) 0.2382(6) 0.2355(4) 0.062(2) Uani 1 d . .
N1 N 0.5036(7) 0.2245(6) 0.3313(3) 0.037(2) Uani 1 d . .
C2 C 0.4710(8) 0.1241(7) 0.3451(5) 0.037(2) Uani 1 d . .
C3 C 0.3472(10) 0.1040(8) 0.3981(5) 0.045(2) Uani 1 d . .
H3A H 0.3257(10) 0.0340(8) 0.4091(5) 0.055 Uiso 1 calc R .
C4 C 0.2590(10) 0.1869(8) 0.4332(5) 0.053(2) Uani 1 d . .
H4A H 0.1734(10) 0.1748(8) 0.4663(5) 0.063 Uiso 1 calc R .
C5 C 0.2982(10) 0.2894(8) 0.4191(5) 0.048(2) Uani 1 d . .
H5A H 0.2419(10) 0.3468(8) 0.4443(5) 0.057 Uiso 1 calc R .
C6 C 0.4215(10) 0.3066(7) 0.3672(5) 0.043(2) Uani 1 d . .
C7 C 0.5755(9) 0.0414(7) 0.3032(5) 0.039(2) Uani 1 d . .
N7 N 0.6854(8) 0.0773(5) 0.2586(4) 0.040(2) Uani 1 d . .
C8 C 0.5511(12) -0.0736(8) 0.3181(6) 0.064(3) Uani 1 d . .
H8A H 0.4579(12) -0.0861(8) 0.3065(6) 0.096 Uiso 1 d R .
H8B H 0.5492(12) -0.0902(8) 0.3678(6) 0.096 Uiso 1 d R .
H8C H 0.6307(12) -0.1184(8) 0.2896(6) 0.096 Uiso 1 d R .
C9 C 0.4734(10) 0.4121(7) 0.3464(5) 0.042(2) Uani 1 d . .
N9 N 0.5887(8) 0.4119(5) 0.2963(4) 0.044(2) Uani 1 d . .
C10 C 0.3921(12) 0.5106(9) 0.3853(7) 0.068(3) Uani 1 d . .
H10A H 0.4030(12) 0.5054(9) 0.4344(7) 0.102 Uiso 1 d R .
H10B H 0.2883(12) 0.5156(9) 0.3832(7) 0.102 Uiso 1 d R .
H10C H 0.4335(12) 0.5733(9) 0.3632(7) 0.102 Uiso 1 d R .
C11 C 0.7963(10) 0.0060(6) 0.2151(5) 0.039(2) Uani 1 d . .
C12 C 0.9192(10) -0.0437(7) 0.2450(5) 0.047(2) Uani 1 d . .
C13 C 1.0306(12) -0.1028(8) 0.1994(6) 0.058(3) Uani 1 d . .
H13A H 1.1097(12) -0.1384(8) 0.2177(6) 0.069 Uiso 1 calc R .
C14 C 1.0303(13) -0.1117(9) 0.1290(8) 0.074(3) Uani 1 d . .
H14A H 1.1110(13) -0.1492(9) 0.0996(8) 0.089 Uiso 1 calc R .
C15 C 0.9104(15) -0.0653(9) 0.1006(6) 0.071(3) Uani 1 d . .
H15A H 0.9097(15) -0.0739(9) 0.0526(6) 0.085 Uiso 1 calc R .
C16 C 0.7899(12) -0.0053(7) 0.1435(5) 0.052(2) Uani 1 d . .
C17 C 0.9229(12) -0.0383(9) 0.3236(6) 0.058(3) Uani 1 d . .
H17A H 0.8339(12) 0.0065(9) 0.3473(6) 0.069 Uiso 1 calc R .
C18 C 1.0617(14) 0.0103(11) 0.3347(8) 0.088(4) Uani 1 d . .
H18A H 1.0612(14) 0.0127(11) 0.3850(8) 0.132 Uiso 1 calc R .
H18B H 1.0612(14) 0.0816(11) 0.3145(8) 0.132 Uiso 1 calc R .
H18C H 1.1495(14) -0.0331(11) 0.3117(8) 0.132 Uiso 1 calc R .
C19 C 0.9258(17) -0.1501(12) 0.3593(7) 0.096(4) Uani 1 d . .
H19A H 0.9281(17) -0.1442(12) 0.4090(7) 0.144 Uiso 1 calc R .
H19B H 1.0128(17) -0.1945(12) 0.3365(7) 0.144 Uiso 1 calc R .
H19C H 0.8382(17) -0.1816(12) 0.3547(7) 0.144 Uiso 1 calc R .
C20 C 0.6526(14) 0.0420(9) 0.1148(6) 0.068(3) Uani 1 d . .
H20A H 0.6059(14) 0.1042(9) 0.1434(6) 0.082 Uiso 1 calc R .
C21 C 0.5402(16) -0.0416(12) 0.1236(8) 0.094(4) Uani 1 d . .
H21A H 0.5180(16) -0.0649(12) 0.1727(8) 0.140 Uiso 1 calc R .
H21B H 0.5823(16) -0.1019(12) 0.0941(8) 0.140 Uiso 1 calc R .
H21C H 0.4503(16) -0.0100(12) 0.1093(8) 0.140 Uiso 1 calc R .
C22 C 0.6860(22) 0.0779(13) 0.0376(8) 0.119(6) Uani 1 d . .
H22A H 0.5951(22) 0.1066(13) 0.0231(8) 0.179 Uiso 1 calc R .
H22B H 0.7313(22) 0.0178(13) 0.0085(8) 0.179 Uiso 1 calc R .
H22C H 0.7530(22) 0.1321(13) 0.0318(8) 0.179 Uiso 1 calc R .
C23 C 0.6444(9) 0.5099(7) 0.2631(5) 0.043(2) Uani 1 d . .
C24 C 0.5688(12) 0.5699(8) 0.2148(6) 0.058(3) Uani 1 d . .
C25 C 0.6360(13) 0.6527(9) 0.1781(7) 0.073(3) Uani 1 d . .
H25A H 0.5892(13) 0.6924(9) 0.1450(7) 0.087 Uiso 1 calc R .
C26 C 0.7717(14) 0.6789(10) 0.1886(7) 0.075(3) Uani 1 d . .
H26A H 0.8165(14) 0.7334(10) 0.1611(7) 0.091 Uiso 1 calc R .
C27 C 0.8411(12) 0.6255(8) 0.2392(7) 0.067(3) Uani 1 d . .
H27A H 0.9288(12) 0.6470(8) 0.2482(7) 0.081 Uiso 1 calc R .
C28 C 0.7785(10) 0.5378(7) 0.2776(6) 0.052(2) Uani 1 d . .
C29 C 0.4122(13) 0.5509(9) 0.2047(8) 0.077(4) Uani 1 d . .
H29A H 0.3753(13) 0.4956(9) 0.2392(8) 0.093 Uiso 1 calc R .
C30 C 0.4159(19) 0.5125(15) 0.1300(9) 0.125(6) Uani 1 d . .
H30A H 0.3170(19) 0.5014(15) 0.1253(9) 0.187 Uiso 1 calc R .
H30B H 0.4797(19) 0.4464(15) 0.1221(9) 0.187 Uiso 1 calc R .
H30C H 0.4532(19) 0.5654(15) 0.0954(9) 0.187 Uiso 1 calc R .
C31 C 0.3089(14) 0.6562(12) 0.2215(11) 0.131(7) Uani 1 d . .
H31A H 0.3099(14) 0.6775(12) 0.2691(11) 0.196 Uiso 1 calc R .
H31B H 0.2092(14) 0.6453(12) 0.2180(11) 0.196 Uiso 1 calc R .
H31C H 0.3434(14) 0.7112(12) 0.1880(11) 0.196 Uiso 1 calc R .
C32 C 0.8486(12) 0.4815(8) 0.3383(7) 0.066(3) Uani 1 d . .
H32A H 0.8133(12) 0.4106(8) 0.3470(7) 0.079 Uiso 1 calc R .
C33 C 1.0176(14) 0.4660(14) 0.3166(9) 0.109(5) Uani 1 d . .
H33A H 1.0459(14) 0.4257(14) 0.2735(9) 0.163 Uiso 1 calc R .
H33B H 1.0587(14) 0.4279(14) 0.3541(9) 0.163 Uiso 1 calc R .
H33C H 1.0547(14) 0.5347(14) 0.3086(9) 0.163 Uiso 1 calc R .
C34 C 0.7960(18) 0.5450(11) 0.4063(7) 0.096(4) Uani 1 d . .
H34A H 0.6891(18) 0.5530(11) 0.4179(7) 0.144 Uiso 1 calc R .
H34B H 0.8309(18) 0.6145(11) 0.3992(7) 0.144 Uiso 1 calc R .
H34C H 0.8348(18) 0.5077(11) 0.4447(7) 0.144 Uiso 1 calc R .
C35 C 0.8260(21) 0.3165(11) 0.1063(6) 0.090(4) Uani 1 d . .
C36 C 0.9735(18) 0.2952(12) 0.1169(9) 0.097(5) Uani 1 d . .
H36A H 1.0508(18) 0.3096(12) 0.0795(9) 0.116 Uiso 1 calc R .
C37 C 1.0072(13) 0.2549(10) 0.1783(8) 0.076(3) Uani 1 d . .
C38 C 0.7908(21) 0.3709(12) 0.0364(9) 0.156(11) Uani 1 d D .
F1 F 0.7767(23) 0.4764(8) 0.0403(7) 0.161(9) Uani 0.80 d PDU 1
F2 F 0.9103(18) 0.3407(12) -0.0148(6) 0.155(6) Uani 0.80 d PDU 1
F3 F 0.6684(18) 0.3440(11) 0.0204(7) 0.138(6) Uani 0.80 d PDU 1
F1' F 0.8408(102) 0.4653(43) 0.0310(42) 0.197(38) Uiso 0.20 d PDU 2
F2' F 0.8133(66) 0.3279(46) -0.0276(19) 0.130(19) Uiso 0.20 d PDU 2
F3' F 0.6430(35) 0.3852(78) 0.0597(43) 0.269(41) Uiso 0.20 d PDU 2
C39 C 1.1776(17) 0.2231(12) 0.1795(9) 0.120(7) Uani 1 d D .
F4 F 1.2108(13) 0.2435(15) 0.2412(9) 0.150(7) Uani 0.70 d PDU 1
F5 F 1.2105(15) 0.1174(10) 0.1700(12) 0.149(6) Uani 0.70 d PDU 1
F6 F 1.2608(15) 0.2697(17) 0.1252(10) 0.173(8) Uani 0.70 d PDU 1
F4' F 1.2105(71) 0.1690(39) 0.2340(22) 0.220(25) Uiso 0.30 d PDU 2
F5' F 1.2123(66) 0.1686(37) 0.1199(20) 0.196(20) Uiso 0.30 d PDU 2
F6' F 1.2415(50) 0.3131(23) 0.1699(24) 0.149(16) Uiso 0.30 d PDU 2
Sb Sb 0.73904(8) 0.21697(5) 0.48912(4) 0.0494(2) Uani 1 d . .
F11 F 0.7759(7) 0.2135(5) 0.3887(3) 0.073(2) Uani 1 d . .
F12 F 0.5855(10) 0.1309(7) 0.4923(4) 0.108(3) Uani 1 d . .
F13 F 0.6038(8) 0.3387(5) 0.4832(4) 0.079(2) Uani 1 d . .
F14 F 0.8934(8) 0.3028(7) 0.4853(4) 0.099(2) Uani 1 d . .
F15 F 0.8736(10) 0.0972(6) 0.4935(4) 0.108(3) Uani 1 d . .
F16 F 0.6983(9) 0.2217(6) 0.5891(4) 0.089(2) Uani 1 d . .

loop_
_atom_type_symbol
_atom_type_description
_atom_type_scat_dispersion_real
_atom_type_scat_dispersion_imag
_atom_type_scat_source
C C 0.0033 0.0016 'International Tables Vol C Tables 4.2.6.8 and 6.1.1.4'
H H 0.0000 0.0000 'International Tables Vol C Tables 4.2.6.8 and 6.1.1.4'
N N 0.0061 0.0033 'International Tables Vol C Tables 4.2.6.8 and 6.1.1.4'
O O 0.0106 0.0060 'International Tables Vol C Tables 4.2.6.8 and 6.1.1.4'
F F 0.0171 0.0103 'International Tables Vol C Tables 4.2.6.8 and 6.1.1.4'
Fe Fe 0.3463 0.8444 'International Tables Vol C Tables 4.2.6.8 and 6.1.1.4'
Sb Sb -0.5866 1.5461 'International Tables Vol C Tables 4.2.6.8 and 6.1.1.4'

loop_
_geom_angle_atom_site_label_1
_geom_angle_atom_site_label_2
_geom_angle_atom_site_label_3
_geom_angle
_geom_angle_site_symmetry_1
_geom_angle_site_symmetry_3
_geom_angle_publ_flag
O2 Fe O1 86.7(3) . . ?
O2 Fe N1 145.9(3) . . ?
O1 Fe N1 127.0(3) . . ?
O2 Fe N7 93.9(3) . . ?
O1 Fe N7 106.7(3) . . ?
N1 Fe N7 73.6(3) . . ?
O2 Fe N9 114.9(3) . . ?
O1 Fe N9 91.7(3) . . ?
N1 Fe N9 73.3(3) . . ?
N7 Fe N9 146.8(3) . . ?
C35 O1 Fe 128.0(9) . . ?
C37 O2 Fe 128.4(8) . . ?
C6 N1 C2 121.3(7) . . ?
C6 N1 Fe 119.3(6) . . ?
C2 N1 Fe 119.3(5) . . ?
N1 C2 C3 119.6(8) . . ?
N1 C2 C7 115.1(7) . . ?
C3 C2 C7 125.2(8) . . ?
C4 C3 C2 119.9(9) . . ?
C3 C4 C5 118.9(9) . . ?
C4 C5 C6 119.8(9) . . ?
N1 C6 C5 120.4(8) . . ?
N1 C6 C9 114.7(8) . . ?
C5 C6 C9 124.9(8) . . ?
N7 C7 C2 115.1(7) . . ?
N7 C7 C8 126.4(8) . . ?
C2 C7 C8 118.4(8) . . ?
C7 N7 C11 121.2(7) . . ?
C7 N7 Fe 116.8(6) . . ?
C11 N7 Fe 121.9(5) . . ?
N9 C9 C6 115.8(8) . . ?
N9 C9 C10 124.9(9) . . ?
C6 C9 C10 119.3(9) . . ?
C9 N9 C23 123.0(8) . . ?
C9 N9 Fe 116.7(6) . . ?
C23 N9 Fe 120.2(6) . . ?
C16 C11 N7 119.4(8) . . ?
C16 C11 C12 121.9(8) . . ?
N7 C11 C12 118.5(8) . . ?
C13 C12 C11 116.6(9) . . ?
C13 C12 C17 120.9(9) . . ?
C11 C12 C17 122.4(8) . . ?
C14 C13 C12 122.9(11) . . ?
C13 C14 C15 120.2(11) . . ?
C14 C15 C16 120.8(11) . . ?
C11 C16 C15 117.5(10) . . ?
C11 C16 C20 120.5(9) . . ?
C15 C16 C20 121.9(10) . . ?
C12 C17 C19 111.4(9) . . ?
C12 C17 C18 111.3(10) . . ?
C19 C17 C18 107.5(10) . . ?
C22 C20 C16 114.0(12) . . ?
C22 C20 C21 108.8(11) . . ?
C16 C20 C21 109.3(9) . . ?
C28 C23 C24 121.8(8) . . ?
C28 C23 N9 118.1(8) . . ?
C24 C23 N9 120.0(8) . . ?
C25 C24 C23 117.6(10) . . ?
C25 C24 C29 119.0(10) . . ?
C23 C24 C29 123.4(9) . . ?
C24 C25 C26 121.9(11) . . ?
C27 C26 C25 120.9(10) . . ?
C26 C27 C28 119.6(10) . . ?
C23 C28 C27 118.0(9) . . ?
C23 C28 C32 121.3(8) . . ?
C27 C28 C32 120.5(9) . . ?
C30 C29 C24 111.4(12) . . ?
C30 C29 C31 112.3(13) . . ?
C24 C29 C31 107.9(11) . . ?
C34 C32 C33 112.2(11) . . ?
C34 C32 C28 109.5(10) . . ?
C33 C32 C28 110.7(10) . . ?
O1 C35 C36 125.3(12) . . ?
O1 C35 C38 113.2(15) . . ?
C36 C35 C38 121.2(14) . . ?
C37 C36 C35 122.7(12) . . ?
O2 C37 C36 128.6(13) . . ?
O2 C37 C39 114.4(13) . . ?
C36 C37 C39 117.0(12) . . ?
F3 C38 F1 107.5(17) . . ?
F1' C38 F2' 110.0(25) . . ?
F1' C38 F3' 108.1(25) . . ?
F2' C38 F3' 106.4(24) . . ?
F3 C38 F2 111.1(14) . . ?
F1 C38 F2 108.3(14) . . ?
F1' C38 C35 107.2(45) . . ?
F3 C38 C35 113.2(14) . . ?
F1 C38 C35 111.4(13) . . ?
F2' C38 C35 127.6(30) . . ?
F3' C38 C35 95.4(44) . . ?
F2 C38 C35 105.4(15) . . ?
F4' C39 F5' 113.4(22) . . ?
F4 C39 F6 112.3(14) . . ?
F4' C39 F6' 111.4(22) . . ?
F5' C39 F6' 109.3(20) . . ?
F4 C39 F5 106.8(15) . . ?
F6 C39 F5 106.1(14) . . ?
F4' C39 C37 117.6(31) . . ?
F4 C39 C37 112.2(13) . . ?
F5' C39 C37 97.5(30) . . ?
F6 C39 C37 110.0(14) . . ?
F6' C39 C37 106.5(24) . . ?
F5 C39 C37 109.1(12) . . ?
F15 Sb F12 90.8(4) . . ?
F15 Sb F13 179.1(4) . . ?
F12 Sb F13 89.5(4) . . ?
F15 Sb F14 89.1(4) . . ?
F12 Sb F14 179.6(4) . . ?
F13 Sb F14 90.7(4) . . ?
F15 Sb F16 89.7(3) . . ?
F12 Sb F16 90.2(4) . . ?
F13 Sb F16 91.2(3) . . ?
F14 Sb F16 90.2(4) . . ?
F15 Sb F11 91.4(3) . . ?
F12 Sb F11 89.2(3) . . ?
F13 Sb F11 87.8(3) . . ?
F14 Sb F11 90.5(3) . . ?
F16 Sb F11 178.8(3) . . ?

loop_
_geom_bond_atom_site_label_1
_geom_bond_atom_site_label_2
_geom_bond_distance
_geom_bond_site_symmetry_2
_geom_bond_publ_flag
Fe O2 2.015(6) . ?
Fe O1 2.027(7) . ?
Fe N1 2.109(7) . ?
Fe N7 2.220(7) . ?
Fe N9 2.223(7) . ?
O1 C35 1.28(2) . ?
O2 C37 1.236(14) . ?
N1 C6 1.333(11) . ?
N1 C2 1.334(10) . ?
C2 C3 1.405(12) . ?
C2 C7 1.477(12) . ?
C3 C4 1.357(13) . ?
C4 C5 1.380(14) . ?
C5 C6 1.381(13) . ?
C6 C9 1.473(13) . ?
C7 N7 1.297(11) . ?
C7 C8 1.495(13) . ?
N7 C11 1.432(11) . ?
C9 N9 1.280(11) . ?
C9 C10 1.513(13) . ?
N9 C23 1.459(11) . ?
C11 C16 1.394(13) . ?
C11 C12 1.435(13) . ?
C12 C13 1.373(13) . ?
C12 C17 1.513(14) . ?
C13 C14 1.35(2) . ?
C14 C15 1.38(2) . ?
C15 C16 1.403(15) . ?
C16 C20 1.526(15) . ?
C17 C19 1.54(2) . ?
C17 C18 1.534(15) . ?
C20 C22 1.50(2) . ?
C20 C21 1.54(2) . ?
C23 C28 1.405(13) . ?
C23 C24 1.406(13) . ?
C24 C25 1.368(15) . ?
C24 C29 1.540(15) . ?
C25 C26 1.38(2) . ?
C26 C27 1.37(2) . ?
C27 C28 1.412(14) . ?
C28 C32 1.542(14) . ?
C29 C30 1.52(2) . ?
C29 C31 1.54(2) . ?
C32 C34 1.52(2) . ?
C32 C33 1.52(2) . ?
C35 C36 1.41(2) . ?
C35 C38 1.55(2) . ?
C36 C37 1.34(2) . ?
C37 C39 1.58(2) . ?
C38 F1' 1.32(2) . ?
C38 F3 1.31(2) . ?
C38 F1 1.32(2) . ?
C38 F2' 1.33(2) . ?
C38 F3' 1.34(2) . ?
C38 F2 1.35(2) . ?
C39 F4' 1.29(2) . ?
C39 F4 1.32(2) . ?
C39 F5' 1.32(2) . ?
C39 F6 1.320(15) . ?
C39 F6' 1.32(2) . ?
C39 F5 1.34(2) . ?
Sb F15 1.846(7) . ?
Sb F12 1.868(7) . ?
Sb F13 1.871(6) . ?
Sb F14 1.871(6) . ?
Sb F16 1.874(7) . ?
Sb F11 1.881(6) . ?
